data_1547144
loop_
_publ_author_name
'Amador, J.'
'Gutierrez Puebla, E.'
'Monge, M. A.'
'Rasines, I.'
'Campa, J. A.'
'Gomez, J. M.'
'Gomez de Salazar, J. M.'
'Ruiz Valero, C.'

_publ_section_title
;
 Crystal structure of BaGd2NiO5 prepared by reaction of Ni metal with
 BaCO3 and Gd2O3
;
_journal_name_full 'Solid State Ionics'
_journal_page_first 123
_journal_page_last 125
_journal_volume 32-33
_journal_year 1989
_chemical_formula_sum 'Ba Gd2 Ni O5'
_chemical_formula_weight 590.517
_space_group_IT_number 71
_symmetry_cell_setting orthorhombic
_symmetry_Int_Tables_number 71
_symmetry_space_group_name_Hall '-I 2 2'
_symmetry_space_group_name_H-M 'I m m m'
_cell_angle_alpha 90.
_cell_angle_beta 90.
_cell_angle_gamma 90.
_cell_formula_units_Z 2
_cell_length_a 3.7872(4)
_cell_length_b 5.8388(9)
_cell_length_c 11.498(1)
_cell_volume 254.25(5)
_diffrn_ambient_temperature 295
_diffrn_radiation_probe x-ray
_diffrn_radiation_type MoK\a
_diffrn_radiation_wavelength 0.71069
_exptl_absorpt_coefficient_mu 37.16
_exptl_crystal_density_diffrn 7.71
_exptl_crystal_F_000 504
_refine_ls_number_reflns 223
_refine_ls_R_factor_gt 0.019
_refine_ls_wR_factor_gt 0.021
_cod_data_source_file Solid-State-Ionics-1989-32-123-125.cif
_cod_data_source_block BaGd2NiO5
_cod_original_cell_volume 254.25(10)
_cod_database_code 1547144

loop_
_symmetry_equiv_pos_site_id
_symmetry_equiv_pos_as_xyz
1 x,y,z
2 -x,-y,z
3 x,-y,-z
4 -x,y,-z
5 -x,-y,-z
6 x,y,-z
7 -x,y,z
8 x,-y,z
9 1/2+x,1/2+y,1/2+z
10 1/2-x,1/2-y,1/2+z
11 1/2+x,1/2-y,1/2-z
12 1/2-x,1/2+y,1/2-z
13 1/2-x,1/2-y,1/2-z
14 1/2+x,1/2+y,1/2-z
15 1/2-x,1/2+y,1/2+z
16 1/2+x,1/2-y,1/2+z

loop_
_atom_site_aniso_label
_atom_site_aniso_U_11
_atom_site_aniso_U_22
_atom_site_aniso_U_33
_atom_site_aniso_U_23
_atom_site_aniso_U_13
_atom_site_aniso_U_12
Gd 0.0020 0.0020 0.0020 0.0000 0.0000 0.0000
Ni 0.0020(10) 0.0070(10) 0.0060(10) 0.0000 0.0000 0.0000
O1 0.008(2) 0.007(2) 0.009(2) 0.001(2) 0.0000 0.0000
O2 0.000(5) 0.020(7) 0.015(6) 0.0000 0.0000 0.0000
Ba 0.0100 0.0050 0.0060 0.0000 0.0000 0.0000

loop_
_atom_site_label
_atom_site_type_symbol
_atom_site_thermal_displace_type
_atom_site_fract_x
_atom_site_fract_y
_atom_site_fract_z
_atom_site_occupancy
_atom_site_U_iso_or_equiv
_atom_site_calc_flag
_atom_site_refinement_flags
_atom_site_disorder_assembly
_atom_site_disorder_group
Gd Gd Uani 0.00000 0.00000 0.20280 1.000 0.0020 . . . .
Ni Ni Uani 0.50000 0.00000 0.00000 1.000 0.0050(6) . . . .
O1 O Uani 0.50000 0.2407(10) 0.1469(5) 1.000 0.0080(12) . . . .
O2 O Uani 0.00000 0.00000 0.00000 1.000 0.012(3) . . . .
Ba Ba Uani 0.00000 0.50000 0.00000 1.000 0.0070 . . . .

loop_
_geom_angle_atom_site_label_1
_geom_angle_atom_site_label_2
_geom_angle_atom_site_label_3
_geom_angle
_geom_angle_site_symmetry_1
_geom_angle_site_symmetry_2
_geom_angle_site_symmetry_3
_geom_angle_publ_flag
Ni Gd O1 46.17(13) . . . yes
Ni Gd O2 39.08 . . . yes
Ni Gd Ni 78.16 . . 1_455 yes
Ni Gd O1 106.52(12) . . 1_455 yes
Ni Gd O1 106.52(12) . . 2_555 yes
Ni Gd O1 46.17(13) . . 2_655 yes
Ni Gd O1 125.73(9) . . 11_455 yes
Ni Gd O1 125.73(9) . . 12_545 yes
O1 Gd O2 74.75(13) . . . yes
Ni Gd O1 106.52(12) 1_455 . . yes
O1 Gd O1 101.56(15) . . 1_455 yes
O1 Gd O1 149.51(19) . . 2_555 yes
O1 Gd O1 70.20(16) . . 2_655 yes
O1 Gd O1 79.57(16) . . 11_455 yes
O1 Gd O1 125.22(12) . . 12_545 yes
Ni Gd O2 39.08 1_455 . . yes
O1 Gd O2 74.75(13) 1_455 . . yes
O1 Gd O2 74.75(13) 2_555 . . yes
O1 Gd O2 74.75(13) 2_655 . . yes
O1 Gd O2 138.78(14) 11_455 . . yes
O1 Gd O2 138.78(14) 12_545 . . yes
Ni Gd O1 46.17(13) 1_455 . 1_455 yes
Ni Gd O1 46.17(13) 1_455 . 2_555 yes
Ni Gd O1 106.52(12) 1_455 . 2_655 yes
Ni Gd O1 125.73(9) 1_455 . 11_455 yes
Ni Gd O1 125.73(9) 1_455 . 12_545 yes
O1 Gd O1 70.20(16) 1_455 . 2_555 yes
O1 Gd O1 149.51(19) 1_455 . 2_655 yes
O1 Gd O1 79.57(16) 1_455 . 11_455 yes
O1 Gd O1 125.22(12) 1_455 . 12_545 yes
O1 Gd O1 101.56(15) 2_555 . 2_655 yes
O1 Gd O1 125.22(12) 2_555 . 11_455 yes
O1 Gd O1 79.57(16) 2_555 . 12_545 yes
O1 Gd O1 125.22(12) 2_655 . 11_455 yes
O1 Gd O1 79.57(16) 2_655 . 12_545 yes
O1 Gd O1 82.4(2) 11_455 . 12_545 yes
Gd Ni O1 53.36(9) . . . yes
Gd Ni O2 50.92 . . . yes
Gd Ni Gd 78.16 . . 1_655 yes
Gd Ni O2 129.08 . . 1_655 yes
Gd Ni O1 53.36(9) . . 2_655 yes
Gd Ni Gd 101.84 . . 3_555 yes
Gd Ni O1 126.64(9) . . 3_555 yes
Gd Ni Gd 180.00 . . 3_655 yes
Gd Ni O1 126.64(9) . . 4_655 yes
O1 Ni O2 90.00 . . . yes
Gd Ni O1 53.36(9) 1_655 . . yes
O1 Ni O2 90.00 . . 1_655 yes
O1 Ni O1 79.5(2) . . 2_655 yes
Gd Ni O1 126.64(9) 3_555 . . yes
O1 Ni O1 180.00 . . 3_555 yes
Gd Ni O1 126.64(9) 3_655 . . yes
O1 Ni O1 100.5(2) . . 4_655 yes
Gd Ni O2 129.08 1_655 . . yes
O2 Ni O2 180.00 . . 1_655 yes
O1 Ni O2 90.00 2_655 . . yes
Gd Ni O2 50.92 3_555 . . yes
O1 Ni O2 90.00 3_555 . . yes
Gd Ni O2 129.08 3_655 . . yes
O1 Ni O2 90.00 4_655 . . yes
Gd Ni O2 50.92 1_655 . 1_655 yes
Gd Ni O1 53.36(9) 1_655 . 2_655 yes
Gd Ni Gd 180.00 1_655 . 3_555 yes
Gd Ni O1 126.64(9) 1_655 . 3_555 yes
Gd Ni Gd 101.84 1_655 . 3_655 yes
Gd Ni O1 126.64(9) 1_655 . 4_655 yes
O1 Ni O2 90.00 2_655 . 1_655 yes
Gd Ni O2 129.08 3_555 . 1_655 yes
O1 Ni O2 90.00 3_555 . 1_655 yes
Gd Ni O2 50.92 3_655 . 1_655 yes
O1 Ni O2 90.00 4_655 . 1_655 yes
Gd Ni O1 126.64(9) 3_555 . 2_655 yes
O1 Ni O1 100.5(2) 2_655 . 3_555 yes
Gd Ni O1 126.64(9) 3_655 . 2_655 yes
O1 Ni O1 180.00 2_655 . 4_655 yes
Gd Ni O1 53.36(9) 3_555 . 3_555 yes
Gd Ni Gd 78.16 3_555 . 3_655 yes
Gd Ni O1 53.36(9) 3_555 . 4_655 yes
Gd Ni O1 53.36(9) 3_655 . 3_555 yes
O1 Ni O1 79.5(2) 3_555 . 4_655 yes
Gd Ni O1 53.36(9) 3_655 . 4_655 yes
Gd O1 Ni 80.47(16) . . . yes
Gd O1 Gd 101.6(2) . . 1_655 yes
Gd O1 Gd 100.43(17) . . 11_555 yes
Gd O1 Ni 80.47(16) 1_655 . . yes
Gd O1 Ni 178.5(3) 11_555 . . yes
Gd O1 Gd 100.43(17) 1_655 . 11_555 yes
Gd O2 Ni 90.00 . . . yes
Gd O2 Ni 90.00 . . 1_455 yes
Gd O2 Gd 180.00 . . 3_555 yes
Ni O2 Ni 180.00 . . 1_455 yes
Gd O2 Ni 90.00 3_555 . . yes
Gd O2 Ni 90.00 3_555 . 1_455 yes

loop_
_geom_bond_atom_site_label_1
_geom_bond_atom_site_label_2
_geom_bond_distance
_geom_bond_site_symmetry_1
_geom_bond_site_symmetry_2
_geom_bond_publ_flag
Gd Ni 3.0038(5) . . yes
Gd O1 2.444(4) . . yes
Gd O2 2.3318(4) . . yes
Gd Ni 3.0038(5) . 1_455 yes
Gd O1 2.444(4) . 1_455 yes
Gd O1 2.444(4) . 2_555 yes
Gd O1 2.444(4) . 2_655 yes
Gd O1 2.298(6) . 11_455 yes
Gd O1 2.298(6) . 12_545 yes
Ni O1 2.197(6) . . yes
Ni O2 1.8936(3) . . yes
Ni O2 1.8936(3) . 1_655 yes
Ni O1 2.197(6) . 2_655 yes
Ni O1 2.197(6) . 3_555 yes
Ni O1 2.197(6) . 4_655 yes

loop_
_geom_torsion_atom_site_label_1
_geom_torsion_atom_site_label_2
_geom_torsion_atom_site_label_3
_geom_torsion_atom_site_label_4
_geom_torsion
_geom_torsion_site_symmetry_1
_geom_torsion_site_symmetry_2
_geom_torsion_site_symmetry_3
_geom_torsion_site_symmetry_4
_geom_torsion_publ_flag
O1 Gd Ni O2 -127.15(15) . . . . no
O2 Gd Ni O1 127.15(15) . . . . no
O2 Gd O1 Ni -31.39(8) . . . . no
O1 Gd O2 Ni 36.58(11) . . . . no
O2 Ni O1 Gd 38.23(9) . . . . no
O1 Ni O2 Gd -39.76(15) . . . . no
